data_2107956
loop_
_publ_author_name
'Di Paolo, Matias'
'Bossi, Mariano L.'
'Baggio, Ricardo'
'Suarez, Sebasti\'an A.'

_publ_section_title
;
 Two rhodamine 6G derivative compounds: a structural and fluorescence
 single-crystal study
;
_journal_coeditor_code EB5049
_journal_issue 5
_journal_name_full 'Acta Crystallographica Section B'
_journal_page_first 684
_journal_page_last 692
_journal_paper_doi 10.1107/S2052520616009343
_journal_volume 72
_journal_year 2016
_chemical_formula_moiety 'C28 H26 N4 O2'
_chemical_formula_sum 'C28 H26 N4 O2'
_chemical_formula_weight 450.53
_space_group_crystal_system triclinic
_space_group_IT_number 2
_space_group_name_Hall '-P 1'
_space_group_name_H-M_alt 'P -1'
_symmetry_space_group_name_Hall '-P 1'
_symmetry_space_group_name_H-M 'P -1'
_atom_sites_solution_hydrogens geom
_audit_creation_method SHELXL-2014/6
_cell_angle_alpha 89.067(5)
_cell_angle_beta 78.856(4)
_cell_angle_gamma 62.927(6)
_cell_formula_units_Z 2
_cell_length_a 8.9389(5)
_cell_length_b 9.7292(7)
_cell_length_c 16.0650(8)
_cell_measurement_reflns_used 8908
_cell_measurement_temperature 170(2)
_cell_measurement_theta_max 28.88
_cell_measurement_theta_min 3.80
_cell_volume 1216.48(15)
_computing_cell_refinement 'CrysAlisPro '
_computing_data_collection 'CrysAlisPro (Oxford Diffraction, 2009)'
_computing_data_reduction 'CrysAlisPro '
_computing_molecular_graphics 'SHELXTL  (Sheldrick, 2008)'
_computing_publication_material 'SHELXTL, PLATON (Spek, 2009) '
_computing_structure_refinement 'SHELXL2014 (Sheldrick, 2015)'
_computing_structure_solution 'SHELXS97 (Sheldrick, 2008)'
_diffrn_ambient_temperature 170(2)
_diffrn_measured_fraction_theta_full 0.997
_diffrn_measured_fraction_theta_max 0.874
_diffrn_measurement_device_type 'Oxford Diffraction Gemini CCD S Ultra'
_diffrn_measurement_method '\w scans, thick slices'
_diffrn_radiation_type MoK\a
_diffrn_radiation_wavelength 0.71073
_diffrn_reflns_av_R_equivalents 0.0421
_diffrn_reflns_limit_h_max 12
_diffrn_reflns_limit_h_min -12
_diffrn_reflns_limit_k_max 13
_diffrn_reflns_limit_k_min -13
_diffrn_reflns_limit_l_max 20
_diffrn_reflns_limit_l_min -21
_diffrn_reflns_number 18456
_diffrn_reflns_theta_full 25.000
_diffrn_reflns_theta_max 29.297
_diffrn_reflns_theta_min 3.647
_exptl_absorpt_coefficient_mu 0.079
_exptl_absorpt_correction_T_max 0.98
_exptl_absorpt_correction_T_min 0.94
_exptl_absorpt_correction_type multi-scan
_exptl_absorpt_process_details 'CrysAlisPro, Oxford Diffraction (2009) '
_exptl_crystal_colour orange
_exptl_crystal_density_diffrn 1.230
_exptl_crystal_description blocks
_exptl_crystal_F_000 476
_exptl_crystal_size_max 0.50
_exptl_crystal_size_mid 0.40
_exptl_crystal_size_min 0.35
_refine_diff_density_max 0.370
_refine_diff_density_min -0.261
_refine_ls_extinction_method none
_refine_ls_goodness_of_fit_ref 0.909
_refine_ls_hydrogen_treatment constr
_refine_ls_matrix_type full
_refine_ls_number_parameters 331
_refine_ls_number_reflns 5811
_refine_ls_number_restraints 6
_refine_ls_restrained_S_all 0.908
_refine_ls_R_factor_all 0.1112
_refine_ls_R_factor_gt 0.0653
_refine_ls_shift/su_max 0.000
_refine_ls_shift/su_mean 0.000
_refine_ls_structure_factor_coef Fsqd
_refine_ls_weighting_details 'w=1/[\s^2^(Fo^2^)+(0.1002P)^2^+0.6102P] where P=(Fo^2^+2Fc^2^)/3'
_refine_ls_weighting_scheme calc
_refine_ls_wR_factor_gt 0.1650
_refine_ls_wR_factor_ref 0.2026
_reflns_number_gt 3610
_reflns_number_total 5811
_reflns_threshold_expression 'I > 2\s(I)'
_cod_data_source_file eb5049sup1.cif
_cod_data_source_block I
_cod_depositor_comments 'Adding full bibliography for 2107956--2107957.cif.'
_cod_original_cell_volume 1216.48(14)
_cod_database_code 2107956
_cod_database_fobs_code 2107956
_shelx_space_group_comment
;
The symmetry employed for this shelxl refinement is uniquely defined
by the following loop, which should always be used as a source of
symmetry information in preference to the above space-group names.
They are only intended as comments.
;
_shelxl_version_number 2014/6

loop_
_space_group_symop_operation_xyz
'x, y, z'
'-x, -y, -z'

loop_
_atom_site_type_symbol
_atom_site_label
_atom_site_fract_x
_atom_site_fract_y
_atom_site_fract_z
_atom_site_U_iso_or_equiv
_atom_site_adp_type
_atom_site_calc_flag
_atom_site_occupancy
_atom_site_disorder_assembly
_atom_site_disorder_group
O O1 0.0995(2) 0.79651(18) 0.16643(9) 0.0470(4) Uani d 1 . .
O O2 -0.3963(2) 0.8173(2) 0.51977(10) 0.0595(5) Uani d 1 . .
N N1 -0.1435(3) 1.3471(3) 0.17732(14) 0.0619(6) Uani d 1 . .
N N2 0.4244(3) 0.2485(2) 0.15632(14) 0.0632(6) Uani d 1 . .
N N3 -0.1976(2) 0.8170(2) 0.40511(11) 0.0399(4) Uani d 1 . .
C C1 -0.0277(3) 0.9361(2) 0.20754(13) 0.0386(5) Uani d 1 . .
C C2 -0.0219(3) 1.0666(3) 0.17407(14) 0.0453(5) Uani d 1 . .
H H2 0.0637 1.0552 0.1273 0.054 Uiso calc 1 . .
C C3 -0.1425(3) 1.2134(3) 0.20977(15) 0.0460(5) Uani d 1 . .
C C4 -0.2694(3) 1.2286(3) 0.28129(15) 0.0477(6) Uani d 1 . .
C C5 -0.2718(3) 1.0964(3) 0.31197(15) 0.0453(5) Uani d 1 . .
H H5 -0.3569 1.1070 0.3588 0.054 Uiso calc 1 . .
C C6 -0.1528(3) 0.9472(2) 0.27641(13) 0.0371(5) Uani d 1 . .
C C7 -0.1647(3) 0.8065(2) 0.31066(12) 0.0358(5) Uani d 1 . .
C C8 -0.0034(3) 0.6606(2) 0.27171(13) 0.0371(5) Uani d 1 . .
C C9 0.0301(3) 0.5166(2) 0.30231(13) 0.0427(5) Uani d 1 . .
H H9 -0.0471 0.5125 0.3491 0.051 Uiso calc 1 . .
C C10 0.1708(3) 0.3802(3) 0.26709(14) 0.0446(5) Uani d 1 . .
C C11 0.2867(3) 0.3866(3) 0.19534(15) 0.0465(5) Uani d 1 . .
C C12 0.2571(3) 0.5287(3) 0.16470(14) 0.0455(5) Uani d 1 . .
H H12 0.3341 0.5340 0.1183 0.055 Uiso calc 1 . .
C C13 0.1137(3) 0.6630(2) 0.20261(13) 0.0385(5) Uani d 1 . .
C C14 -0.4013(4) 1.3856(3) 0.3232(2) 0.0714(8) Uani d 1 . .
H H14A -0.3445 1.4383 0.3427 0.107 Uiso calc 1 . .
H H14B -0.4768 1.3737 0.3707 0.107 Uiso calc 1 . .
H H14C -0.4666 1.4450 0.2829 0.107 Uiso calc 1 . .
C C15 0.1992(4) 0.2289(3) 0.30289(17) 0.0620(7) Uani d 1 . .
H H15A 0.2096 0.1577 0.2588 0.093 Uiso calc 1 . .
H H15B 0.1035 0.2454 0.3480 0.093 Uiso calc 1 . .
H H15C 0.3025 0.1868 0.3248 0.093 Uiso calc 1 . .
C C16 -0.0103(4) 1.3426(3) 0.10757(16) 0.0665(8) Uani d 1 . .
H H16A 0.0992 1.2586 0.1136 0.080 Uiso calc 1 . .
H H16B -0.0028 1.4386 0.1114 0.080 Uiso calc 1 . .
C C17 -0.0413(6) 1.3205(5) 0.0217(2) 0.0959(12) Uani d 1 . .
H H17A 0.0511 1.3173 -0.0215 0.144 Uiso calc 1 . .
H H17B -0.1476 1.4051 0.0145 0.144 Uiso calc 1 . .
H H17C -0.0475 1.2250 0.0171 0.144 Uiso calc 1 . .
C C18A 0.5389(8) 0.2514(7) 0.0794(4) 0.066(2) Uani d 0.681(8) A 1
H H18A 0.5985 0.3078 0.0924 0.079 Uiso calc 0.681(8) A 1
H H18B 0.4719 0.3055 0.0377 0.079 Uiso calc 0.681(8) A 1
C C19A 0.6677(6) 0.0913(5) 0.0424(3) 0.0851(19) Uani d 0.681(8) A 1
H H19A 0.7485 0.0970 -0.0047 0.128 Uiso calc 0.681(8) A 1
H H19B 0.6098 0.0396 0.0231 0.128 Uiso calc 0.681(8) A 1
H H19C 0.7274 0.0346 0.0852 0.128 Uiso calc 0.681(8) A 1
C C18B 0.5761(13) 0.230(2) 0.0949(6) 0.081(6) Uani d 0.319(8) A 2
H H18C 0.6757 0.1339 0.1000 0.097 Uiso calc 0.319(8) A 2
H H18D 0.6009 0.3158 0.1017 0.097 Uiso calc 0.319(8) A 2
C C19B 0.5255(16) 0.2275(16) 0.0117(8) 0.099(5) Uani d 0.319(8) A 2
H H19D 0.6127 0.2276 -0.0338 0.149 Uiso calc 0.319(8) A 2
H H19E 0.4184 0.3175 0.0113 0.149 Uiso calc 0.319(8) A 2
H H19F 0.5130 0.1359 0.0040 0.149 Uiso calc 0.319(8) A 2
C C20 -0.3261(3) 0.8009(2) 0.29691(13) 0.0381(5) Uani d 1 . .
C C21 -0.3753(3) 0.7932(3) 0.22187(16) 0.0510(6) Uani d 1 . .
H H21 -0.3070 0.7904 0.1696 0.061 Uiso calc 1 . .
C C22 -0.5310(4) 0.7896(3) 0.22671(19) 0.0617(7) Uani d 1 . .
H H22 -0.5673 0.7849 0.1768 0.074 Uiso calc 1 . .
C C23 -0.6321(3) 0.7928(3) 0.3041(2) 0.0621(7) Uani d 1 . .
H H23 -0.7353 0.7902 0.3056 0.075 Uiso calc 1 . .
C C24 -0.5828(3) 0.7998(3) 0.37835(18) 0.0539(6) Uani d 1 . .
H H24 -0.6504 0.8011 0.4305 0.065 Uiso calc 1 . .
C C25 -0.4286(3) 0.8048(2) 0.37392(14) 0.0413(5) Uani d 1 . .
C C26 -0.3459(3) 0.8138(2) 0.44288(14) 0.0415(5) Uani d 1 . .
C C1X -0.0887(3) 0.8400(3) 0.45357(14) 0.0480(6) Uani d 1 . .
H H1XA -0.0457 0.9067 0.4240 0.058 Uiso calc 1 . .
H H1XB -0.1577 0.8932 0.5085 0.058 Uiso calc 1 . .
C C2X 0.0554(3) 0.6988(3) 0.46708(16) 0.0525(6) Uani d 1 . .
N N2X 0.1730(4) 0.5808(4) 0.47839(19) 0.1011(10) Uani d 1 . .

loop_
_atom_site_aniso_label
_atom_site_aniso_U_11
_atom_site_aniso_U_22
_atom_site_aniso_U_33
_atom_site_aniso_U_12
_atom_site_aniso_U_13
_atom_site_aniso_U_23
O1 0.0478(9) 0.0446(9) 0.0420(9) -0.0220(8) 0.0068(7) 0.0007(7)
O2 0.0584(11) 0.0637(11) 0.0426(10) -0.0236(9) 0.0073(8) 0.0089(8)
N1 0.0800(16) 0.0546(13) 0.0644(14) -0.0427(12) -0.0150(12) 0.0201(10)
N2 0.0433(11) 0.0529(13) 0.0725(15) -0.0092(10) 0.0025(10) -0.0145(11)
N3 0.0392(9) 0.0429(10) 0.0339(9) -0.0178(8) -0.0024(7) 0.0029(7)
C1 0.0379(11) 0.0423(12) 0.0355(11) -0.0196(10) -0.0041(9) -0.0003(9)
C2 0.0504(13) 0.0531(14) 0.0386(12) -0.0315(12) -0.0032(10) 0.0070(10)
C3 0.0538(14) 0.0451(13) 0.0467(13) -0.0277(11) -0.0144(11) 0.0096(10)
C4 0.0503(13) 0.0413(12) 0.0503(13) -0.0206(11) -0.0091(11) 0.0057(10)
C5 0.0423(12) 0.0430(12) 0.0460(13) -0.0184(10) -0.0022(10) 0.0039(10)
C6 0.0375(11) 0.0387(11) 0.0352(11) -0.0183(9) -0.0056(9) 0.0035(8)
C7 0.0353(10) 0.0389(11) 0.0313(10) -0.0176(9) -0.0017(8) 0.0030(8)
C8 0.0351(10) 0.0393(11) 0.0335(11) -0.0151(9) -0.0044(8) -0.0006(8)
C9 0.0448(12) 0.0420(12) 0.0362(11) -0.0177(10) -0.0029(9) 0.0011(9)
C10 0.0477(13) 0.0400(12) 0.0404(12) -0.0143(10) -0.0121(10) -0.0001(9)
C11 0.0362(11) 0.0461(13) 0.0480(13) -0.0108(10) -0.0086(10) -0.0086(10)
C12 0.0378(11) 0.0502(13) 0.0427(12) -0.0185(10) 0.0007(9) -0.0054(10)
C13 0.0372(11) 0.0416(11) 0.0367(11) -0.0194(9) -0.0043(9) -0.0004(9)
C14 0.0762(19) 0.0412(14) 0.080(2) -0.0192(14) 0.0006(15) 0.0017(13)
C15 0.0727(18) 0.0436(14) 0.0565(16) -0.0149(13) -0.0152(13) 0.0067(11)
C16 0.090(2) 0.0698(18) 0.0634(17) -0.0553(17) -0.0222(15) 0.0266(14)
C17 0.134(3) 0.119(3) 0.065(2) -0.080(3) -0.032(2) 0.034(2)
C18A 0.038(3) 0.060(3) 0.075(4) -0.007(3) 0.007(3) -0.023(3)
C19A 0.062(3) 0.069(3) 0.085(3) -0.006(2) 0.011(2) -0.030(2)
C18B 0.032(6) 0.091(11) 0.106(12) -0.017(6) -0.013(6) -0.013(8)
C19B 0.091(9) 0.111(10) 0.072(8) -0.033(8) 0.001(6) -0.024(7)
C20 0.0354(11) 0.0317(10) 0.0449(12) -0.0142(9) -0.0065(9) 0.0034(8)
C21 0.0520(14) 0.0505(14) 0.0520(14) -0.0240(12) -0.0133(11) 0.0064(11)
C22 0.0602(16) 0.0557(15) 0.0757(19) -0.0256(13) -0.0310(15) 0.0030(13)
C23 0.0432(14) 0.0531(15) 0.093(2) -0.0246(12) -0.0139(14) 0.0017(14)
C24 0.0414(13) 0.0435(13) 0.0719(17) -0.0204(11) 0.0010(12) 0.0016(11)
C25 0.0340(11) 0.0303(10) 0.0526(13) -0.0121(9) -0.0006(9) 0.0034(9)
C26 0.0397(11) 0.0328(11) 0.0415(12) -0.0127(9) 0.0043(9) 0.0041(9)
C1X 0.0546(14) 0.0529(14) 0.0399(12) -0.0279(12) -0.0090(10) 0.0023(10)
C2X 0.0416(13) 0.0640(16) 0.0475(14) -0.0204(12) -0.0098(11) 0.0102(11)
N2X 0.083(2) 0.126(3) 0.086(2) -0.044(2) -0.0109(16) 0.0209(19)

loop_
_atom_type_symbol
_atom_type_description
_atom_type_scat_dispersion_real
_atom_type_scat_dispersion_imag
_atom_type_scat_source
C C 0.0033 0.0016 'International Tables Vol C Tables 4.2.6.8 and 6.1.1.4'
H H 0.0000 0.0000 'International Tables Vol C Tables 4.2.6.8 and 6.1.1.4'
N N 0.0061 0.0033 'International Tables Vol C Tables 4.2.6.8 and 6.1.1.4'
O O 0.0106 0.0060 'International Tables Vol C Tables 4.2.6.8 and 6.1.1.4'

loop_
_geom_angle_atom_site_label_1
_geom_angle_atom_site_label_2
_geom_angle_atom_site_label_3
_geom_angle
C13 O1 C1 117.82(16)
C3 N1 C16 122.3(2)
C11 N2 C18B 127.3(9)
C11 N2 C18A 119.5(3)
C26 N3 C1X 122.42(18)
C26 N3 C7 114.19(17)
C1X N3 C7 123.25(17)
C6 C1 O1 123.16(19)
C6 C1 C2 121.8(2)
O1 C1 C2 115.04(18)
C3 C2 C1 120.5(2)
C3 C2 H2 119.7
C1 C2 H2 119.7
C2 C3 N1 122.4(2)
C2 C3 C4 119.1(2)
N1 C3 C4 118.5(2)
C5 C4 C3 118.6(2)
C5 C4 C14 120.4(2)
C3 C4 C14 121.0(2)
C4 C5 C6 123.4(2)
C4 C5 H5 118.3
C6 C5 H5 118.3
C1 C6 C5 116.64(19)
C1 C6 C7 122.10(18)
C5 C6 C7 121.24(18)
N3 C7 C6 111.22(16)
N3 C7 C8 111.86(16)
C6 C7 C8 110.05(16)
N3 C7 C20 99.84(15)
C6 C7 C20 112.06(17)
C8 C7 C20 111.51(16)
C13 C8 C9 116.87(19)
C13 C8 C7 121.68(19)
C9 C8 C7 121.41(18)
C10 C9 C8 123.6(2)
C10 C9 H9 118.2
C8 C9 H9 118.2
C9 C10 C11 118.0(2)
C9 C10 C15 121.0(2)
C11 C10 C15 121.0(2)
C12 C11 N2 122.2(2)
C12 C11 C10 119.3(2)
N2 C11 C10 118.5(2)
C13 C12 C11 120.5(2)
C13 C12 H12 119.7
C11 C12 H12 119.7
C8 C13 O1 123.44(19)
C8 C13 C12 121.7(2)
O1 C13 C12 114.88(19)
C4 C14 H14A 109.5
C4 C14 H14B 109.5
H14A C14 H14B 109.5
C4 C14 H14C 109.5
H14A C14 H14C 109.5
H14B C14 H14C 109.5
C10 C15 H15A 109.5
C10 C15 H15B 109.5
H15A C15 H15B 109.5
C10 C15 H15C 109.5
H15A C15 H15C 109.5
H15B C15 H15C 109.5
N1 C16 C17 113.4(3)
N1 C16 H16A 108.9
C17 C16 H16A 108.9
N1 C16 H16B 108.9
C17 C16 H16B 108.9
H16A C16 H16B 107.7
C16 C17 H17A 109.5
C16 C17 H17B 109.5
H17A C17 H17B 109.5
C16 C17 H17C 109.5
H17A C17 H17C 109.5
H17B C17 H17C 109.5
N2 C18A C19A 111.4(4)
N2 C18A H18A 109.3
C19A C18A H18A 109.3
N2 C18A H18B 109.3
C19A C18A H18B 109.3
H18A C18A H18B 108.0
C18A C19A H19A 109.5
C18A C19A H19B 109.5
H19A C19A H19B 109.5
C18A C19A H19C 109.5
H19A C19A H19C 109.5
H19B C19A H19C 109.5
N2 C18B C19B 102.6(8)
N2 C18B H18C 111.2
C19B C18B H18C 111.2
N2 C18B H18D 111.2
C19B C18B H18D 111.2
H18C C18B H18D 109.2
C18B C19B H19D 109.5
C18B C19B H19E 109.5
H19D C19B H19E 109.5
C18B C19B H19F 109.5
H19D C19B H19F 109.5
H19E C19B H19F 109.5
C21 C20 C25 120.5(2)
C21 C20 C7 129.0(2)
C25 C20 C7 110.49(18)
C20 C21 C22 117.7(2)
C20 C21 H21 121.1
C22 C21 H21 121.1
C23 C22 C21 121.3(2)
C23 C22 H22 119.4
C21 C22 H22 119.4
C24 C23 C22 120.9(2)
C24 C23 H23 119.6
C22 C23 H23 119.6
C23 C24 C25 118.1(2)
C23 C24 H24 121.0
C25 C24 H24 121.0
C20 C25 C24 121.5(2)
C20 C25 C26 108.90(18)
C24 C25 C26 129.6(2)
O2 C26 N3 125.2(2)
O2 C26 C25 128.2(2)
N3 C26 C25 106.56(18)
C2X C1X N3 114.2(2)
C2X C1X H1XA 108.7
N3 C1X H1XA 108.7
C2X C1X H1XB 108.7
N3 C1X H1XB 108.7
H1XA C1X H1XB 107.6
N2X C2X C1X 179.0(3)

loop_
_geom_bond_atom_site_label_1
_geom_bond_atom_site_label_2
_geom_bond_distance
O1 C13 1.376(3)
O1 C1 1.381(3)
O2 C26 1.226(3)
N1 C3 1.391(3)
N1 C16 1.453(3)
N2 C11 1.392(3)
N2 C18B 1.453(3)
N2 C18A 1.454(3)
N3 C26 1.361(3)
N3 C1X 1.450(3)
N3 C7 1.485(3)
C1 C6 1.379(3)
C1 C2 1.389(3)
C2 C3 1.385(3)
C2 H2 0.9300
C3 C4 1.406(3)
C4 C5 1.378(3)
C4 C14 1.505(3)
C5 C6 1.397(3)
C5 H5 0.9300
C6 C7 1.508(3)
C7 C8 1.518(3)
C7 C20 1.527(3)
C8 C13 1.379(3)
C8 C9 1.395(3)
C9 C10 1.376(3)
C9 H9 0.9300
C10 C11 1.414(3)
C10 C15 1.500(3)
C11 C12 1.386(3)
C12 C13 1.386(3)
C12 H12 0.9300
C14 H14A 0.9600
C14 H14B 0.9600
C14 H14C 0.9600
C15 H15A 0.9600
C15 H15B 0.9600
C15 H15C 0.9600
C16 C17 1.495(4)
C16 H16A 0.9700
C16 H16B 0.9700
C17 H17A 0.9600
C17 H17B 0.9600
C17 H17C 0.9600
C18A C19A 1.496(4)
C18A H18A 0.9700
C18A H18B 0.9700
C19A H19A 0.9600
C19A H19B 0.9600
C19A H19C 0.9600
C18B C19B 1.495(4)
C18B H18C 0.9700
C18B H18D 0.9700
C19B H19D 0.9600
C19B H19E 0.9600
C19B H19F 0.9600
C20 C21 1.375(3)
C20 C25 1.379(3)
C21 C22 1.395(3)
C21 H21 0.9300
C22 C23 1.381(4)
C22 H22 0.9300
C23 C24 1.361(4)
C23 H23 0.9300
C24 C25 1.390(3)
C24 H24 0.9300
C25 C26 1.470(3)
C1X C2X 1.443(3)
C1X H1XA 0.9700
C1X H1XB 0.9700
C2X N2X 1.193(4)

loop_
_geom_torsion_atom_site_label_1
_geom_torsion_atom_site_label_2
_geom_torsion_atom_site_label_3
_geom_torsion_atom_site_label_4
_geom_torsion
C13 O1 C1 C6 -8.3(3)
C13 O1 C1 C2 172.20(18)
C6 C1 C2 C3 0.5(3)
O1 C1 C2 C3 -179.99(19)
C1 C2 C3 N1 -178.7(2)
C1 C2 C3 C4 1.0(3)
C16 N1 C3 C2 -4.8(4)
C16 N1 C3 C4 175.4(2)
C2 C3 C4 C5 -1.7(3)
N1 C3 C4 C5 178.1(2)
C2 C3 C4 C14 178.9(2)
N1 C3 C4 C14 -1.3(4)
C3 C4 C5 C6 1.0(4)
C14 C4 C5 C6 -179.7(2)
O1 C1 C6 C5 179.28(19)
C2 C1 C6 C5 -1.2(3)
O1 C1 C6 C7 -2.3(3)
C2 C1 C6 C7 177.22(19)
C4 C5 C6 C1 0.5(3)
C4 C5 C6 C7 -177.9(2)
C26 N3 C7 C6 120.02(19)
C1X N3 C7 C6 -55.7(3)
C26 N3 C7 C8 -116.48(19)
C1X N3 C7 C8 67.8(2)
C26 N3 C7 C20 1.6(2)
C1X N3 C7 C20 -174.13(18)
C1 C6 C7 N3 136.5(2)
C5 C6 C7 N3 -45.2(3)
C1 C6 C7 C8 12.0(3)
C5 C6 C7 C8 -169.69(19)
C1 C6 C7 C20 -112.7(2)
C5 C6 C7 C20 65.6(3)
N3 C7 C8 C13 -136.67(19)
C6 C7 C8 C13 -12.5(3)
C20 C7 C8 C13 112.5(2)
N3 C7 C8 C9 45.8(3)
C6 C7 C8 C9 169.92(18)
C20 C7 C8 C9 -65.1(2)
C13 C8 C9 C10 -0.3(3)
C7 C8 C9 C10 177.3(2)
C8 C9 C10 C11 -0.8(3)
C8 C9 C10 C15 -179.8(2)
C18B N2 C11 C12 16.2(7)
C18A N2 C11 C12 -1.9(5)
C18B N2 C11 C10 -165.7(7)
C18A N2 C11 C10 176.2(4)
C9 C10 C11 C12 1.6(3)
C15 C10 C11 C12 -179.3(2)
C9 C10 C11 N2 -176.5(2)
C15 C10 C11 N2 2.5(3)
N2 C11 C12 C13 176.7(2)
C10 C11 C12 C13 -1.4(3)
C9 C8 C13 O1 -178.85(18)
C7 C8 C13 O1 3.5(3)
C9 C8 C13 C12 0.6(3)
C7 C8 C13 C12 -177.08(19)
C1 O1 C13 C8 7.6(3)
C1 O1 C13 C12 -171.84(18)
C11 C12 C13 C8 0.3(3)
C11 C12 C13 O1 179.77(18)
C3 N1 C16 C17 84.4(3)
C11 N2 C18A C19A -174.4(4)
C11 N2 C18B C19B -92.4(13)
N3 C7 C20 C21 178.9(2)
C6 C7 C20 C21 61.0(3)
C8 C7 C20 C21 -62.8(3)
N3 C7 C20 C25 -1.0(2)
C6 C7 C20 C25 -118.84(19)
C8 C7 C20 C25 117.30(19)
C25 C20 C21 C22 0.0(3)
C7 C20 C21 C22 -179.9(2)
C20 C21 C22 C23 -0.3(4)
C21 C22 C23 C24 0.1(4)
C22 C23 C24 C25 0.5(4)
C21 C20 C25 C24 0.6(3)
C7 C20 C25 C24 -179.53(19)
C21 C20 C25 C26 -179.66(19)
C7 C20 C25 C26 0.2(2)
C23 C24 C25 C20 -0.9(3)
C23 C24 C25 C26 179.5(2)
C1X N3 C26 O2 -6.0(3)
C7 N3 C26 O2 178.20(19)
C1X N3 C26 C25 174.22(18)
C7 N3 C26 C25 -1.5(2)
C20 C25 C26 O2 -178.9(2)
C24 C25 C26 O2 0.8(4)
C20 C25 C26 N3 0.8(2)
C24 C25 C26 N3 -179.5(2)
C26 N3 C1X C2X 98.0(2)
C7 N3 C1X C2X -86.7(3)
